data_4069994
loop_
_publ_author_name
'Kirillov, Evgueni'
'Roisnel, Thierry'
'Razavi, Abbas'
'Carpentier, Jean-Fran\,cois'

_publ_section_title
;
 Group 4 Post-metallocene Complexes Incorporating Tridentate
 Silyl-Substituted Bis(naphthoxy)pyridine and Bis(naphthoxy)thiophene
 Ligands: Probing Systems for &#x201C;Oscillating&#x201D; Olefin
 Polymerization Catalysis
;
_journal_issue 17
_journal_name_full Organometallics
_journal_page_first 5036
_journal_paper_doi 10.1021/om900550s
_journal_volume 28
_journal_year 2009
_chemical_absolute_configuration unk
_chemical_compound_source 'synthesis as described'
_chemical_formula_moiety 'C60 H44 O2 S Si2, 2(C H Cl3)'
_chemical_formula_sum 'C62 H46 Cl6 O2 S Si2'
_chemical_formula_weight 1123.93
_chemical_name_systematic
;
 ?
;
_space_group_IT_number 4
_symmetry_cell_setting monoclinic
_symmetry_Int_Tables_number 4
_symmetry_space_group_name_Hall 'P 2yb'
_symmetry_space_group_name_H-M 'P 1 21 1'
_atom_sites_solution_hydrogens geom
_atom_sites_solution_primary direct
_atom_sites_solution_secondary difmap
_audit_conform_dict_location ftp://ftp.iucr.org/pub/cif_core.dic
_audit_conform_dict_name cif_core.dic
_audit_conform_dict_version 2.3
_audit_creation_date 2008-02-07T11:16:37-00:00
_audit_creation_method 'WinGX routine CIF_UPDATE'
_cell_angle_alpha 90
_cell_angle_beta 112.536(2)
_cell_angle_gamma 90
_cell_formula_units_Z 2
_cell_length_a 15.2080(5)
_cell_length_b 12.2549(4)
_cell_length_c 15.6961(5)
_cell_measurement_reflns_used 7557
_cell_measurement_temperature 100(2)
_cell_measurement_theta_max 27.42
_cell_measurement_theta_min 2.62
_cell_measurement_wavelength 0.71073
_cell_volume 2701.94(16)
_computing_cell_refinement 'Bruker SMART, 2006'
_computing_data_collection 'Bruker SMART, 2006'
_computing_data_reduction 'Bruker SAINT, 2006'
_computing_molecular_graphics 'Ortep-3 for Windows (Farrugia, 1997)'
_computing_publication_material 'WinGX publication routines (Farrugia, 1999)'
_computing_structure_refinement 'SHELXL-97 (Sheldrick, 1997)'
_computing_structure_solution 'SIR97 (Altomare et al., 1999)'
_diffrn_ambient_temperature 100(2)
_diffrn_detector 'CCD plate'
_diffrn_measured_fraction_theta_full 0.995
_diffrn_measured_fraction_theta_max 0.995
_diffrn_measurement_device_type 'APEXII, Bruker-AXS'
_diffrn_measurement_method 'CCD rotation images, thin slices'
_diffrn_radiation_monochromator graphite
_diffrn_radiation_probe x-ray
_diffrn_radiation_type MoK\a
_diffrn_radiation_wavelength 0.71073
_diffrn_reflns_av_R_equivalents 0.0363
_diffrn_reflns_av_unetI/netI 0.0526
_diffrn_reflns_limit_h_max 19
_diffrn_reflns_limit_h_min -19
_diffrn_reflns_limit_k_max 15
_diffrn_reflns_limit_k_min -15
_diffrn_reflns_limit_l_max 20
_diffrn_reflns_limit_l_min -20
_diffrn_reflns_number 24422
_diffrn_reflns_theta_full 27.46
_diffrn_reflns_theta_max 27.46
_diffrn_reflns_theta_min 3.58
_exptl_absorpt_coefficient_mu 0.446
_exptl_absorpt_correction_T_max 0.969
_exptl_absorpt_correction_T_min 0.912
_exptl_absorpt_correction_type multi-scan
_exptl_absorpt_process_details
;
  [Sheldrick, G.M. (2002). SADABS Bruker AXS Inc., Madison, Wisconsin, USA]
;
_exptl_crystal_colour 'light blue'
_exptl_crystal_density_diffrn 1.381
_exptl_crystal_density_method 'not measured'
_exptl_crystal_description prism
_exptl_crystal_F_000 1160
_exptl_crystal_size_max 0.2
_exptl_crystal_size_mid 0.18
_exptl_crystal_size_min 0.07
_refine_diff_density_max 0.91
_refine_diff_density_min -0.554
_refine_diff_density_rms 0.062
_refine_ls_abs_structure_details 'Flack H D (1983), Acta Cryst. A39, 876-881'
_refine_ls_abs_structure_Flack 0.17(7)
_refine_ls_extinction_method none
_refine_ls_goodness_of_fit_ref 1.019
_refine_ls_hydrogen_treatment mixed
_refine_ls_matrix_type full
_refine_ls_number_parameters 686
_refine_ls_number_reflns 11286
_refine_ls_number_restraints 12
_refine_ls_restrained_S_all 1.019
_refine_ls_R_factor_all 0.0556
_refine_ls_R_factor_gt 0.0468
_refine_ls_shift/su_max 0.001
_refine_ls_shift/su_mean 0
_refine_ls_structure_factor_coef Fsqd
_refine_ls_weighting_details 'calc w=1/[\s^2^(Fo^2^)+(0.0410P)^2^+2.0840P] where P=(Fo^2^+2Fc^2^)/3'
_refine_ls_weighting_scheme calc
_refine_ls_wR_factor_gt 0.1026
_refine_ls_wR_factor_ref 0.1086
_reflns_number_gt 9795
_reflns_number_total 11286
_reflns_threshold_expression >2sigma(I)
_cod_data_source_file om900550s_si_003.cif
_cod_data_source_block p21
_cod_original_cell_volume 2701.94(15)
_cod_original_sg_symbol_H-M 'P 21'
_cod_database_code 4069994

loop_
_symmetry_equiv_pos_as_xyz
'x, y, z'
'-x, y+1/2, -z'

loop_
_atom_site_label
_atom_site_type_symbol
_atom_site_fract_x
_atom_site_fract_y
_atom_site_fract_z
_atom_site_U_iso_or_equiv
_atom_site_adp_type
_atom_site_occupancy
_atom_site_calc_flag
_atom_site_refinement_flags
_atom_site_disorder_assembly
_atom_site_disorder_group
Si1 Si 0.81992(6) 0.77864(8) 0.58600(6) 0.0107(2) Uani 1 d . . .
C1A C 0.7320(2) 0.8104(3) 0.4661(2) 0.0148(8) Uani 1 d . . .
C2A C 0.7651(3) 0.8563(4) 0.4017(3) 0.0239(9) Uani 1 d . . .
H2A H 0.8306 0.8745 0.4209 0.029 Uiso 1 calc R . .
C3A C 0.7052(3) 0.8759(4) 0.3115(3) 0.0296(10) Uani 1 d . . .
H3A H 0.7296 0.9074 0.2697 0.036 Uiso 1 calc R . .
C4A C 0.6091(3) 0.8494(4) 0.2815(3) 0.0268(10) Uani 1 d . . .
H4A H 0.5677 0.8622 0.2193 0.032 Uiso 1 calc R . .
C5A C 0.5744(2) 0.8041(4) 0.3436(3) 0.0250(10) Uani 1 d . . .
H5A H 0.5089 0.7857 0.3236 0.03 Uiso 1 calc R . .
C6A C 0.6348(2) 0.7853(3) 0.4346(2) 0.0171(8) Uani 1 d . . .
H6A H 0.6097 0.755 0.4763 0.02 Uiso 1 calc R . .
C1B C 0.9281(2) 0.7217(3) 0.5705(2) 0.0134(8) Uani 1 d . . .
C2B C 1.0155(2) 0.7766(4) 0.6047(2) 0.0166(8) Uani 1 d . . .
H2B H 1.0216 0.8405 0.6408 0.02 Uiso 1 calc R . .
C3B C 1.0939(2) 0.7398(4) 0.5872(3) 0.0213(9) Uani 1 d . . .
H3B H 1.1525 0.7785 0.6105 0.026 Uiso 1 calc R . .
C4B C 1.0852(2) 0.6459(4) 0.5352(3) 0.0231(9) Uani 1 d . . .
H4B H 1.1387 0.6193 0.5245 0.028 Uiso 1 calc R . .
C5B C 0.9994(3) 0.5904(4) 0.4986(3) 0.0204(8) Uani 1 d . . .
H5B H 0.9934 0.5272 0.4617 0.025 Uiso 1 calc R . .
C6B C 0.9218(2) 0.6286(3) 0.5167(2) 0.0167(8) Uani 1 d . . .
H6B H 0.8631 0.5903 0.4918 0.02 Uiso 1 calc R . .
C1C C 0.8581(2) 0.9030(3) 0.6613(2) 0.0152(8) Uani 1 d . . .
C2C C 0.9187(2) 0.8915(3) 0.7553(3) 0.0166(8) Uani 1 d . . .
H2C H 0.9357 0.8208 0.7811 0.02 Uiso 1 calc R . .
C3C C 0.9537(2) 0.9834(4) 0.8103(3) 0.0186(8) Uani 1 d . . .
H3C H 0.995 0.9745 0.8731 0.022 Uiso 1 calc R . .
C4C C 0.9289(3) 1.0867(4) 0.7747(3) 0.0220(9) Uani 1 d . . .
H4C H 0.9529 1.1491 0.8125 0.026 Uiso 1 calc R . .
C5C C 0.8683(3) 1.0988(4) 0.6824(3) 0.0239(9) Uani 1 d . . .
H5C H 0.8512 1.1698 0.6573 0.029 Uiso 1 calc R . .
C6C C 0.8329(3) 1.0089(3) 0.6273(2) 0.0171(8) Uani 1 d . . .
H6C H 0.7905 1.0189 0.565 0.02 Uiso 1 calc R . .
C11 C 0.7711(2) 0.6754(3) 0.6446(2) 0.0105(7) Uani 1 d . A .
C12 C 0.8090(2) 0.5724(3) 0.6694(2) 0.0141(7) Uani 1 d . . .
H12 H 0.8619 0.5517 0.655 0.017 Uiso 1 calc R . .
C13 C 0.7726(2) 0.4962(3) 0.7154(2) 0.0138(7) Uani 1 d . A .
C14 C 0.8141(3) 0.3919(4) 0.7424(3) 0.0195(8) Uani 1 d . . .
H14 H 0.8681 0.3723 0.7294 0.023 Uiso 1 calc R . .
C15 C 0.7780(3) 0.3180(4) 0.7872(2) 0.0198(8) Uani 1 d . . .
H15 H 0.8062 0.2481 0.8043 0.024 Uiso 1 calc R . .
C16 C 0.6973(3) 0.3490(4) 0.8072(3) 0.0218(9) Uani 1 d . . .
H16 H 0.6715 0.2987 0.8374 0.026 Uiso 1 calc R . .
C17 C 0.6573(2) 0.4488(4) 0.7838(3) 0.0181(8) Uani 1 d . A .
H17 H 0.6042 0.4676 0.7986 0.022 Uiso 1 calc R . .
C18 C 0.6930(2) 0.5260(3) 0.7377(2) 0.0147(8) Uani 1 d . . .
C20 C 0.6938(2) 0.7042(3) 0.6712(2) 0.0151(7) Uani 1 d . . .
O21 O 0.66166(19) 0.8095(3) 0.6481(2) 0.0230(6) Uani 1 d . A .
H21 H 0.623(3) 0.820(5) 0.657(4) 0.05 Uiso 1 d . . .
C19A C 0.6556(2) 0.6351(3) 0.7166(3) 0.0173(8) Uani 0.751(3) d PD A 1
C22A C 0.5892(3) 0.6864(4) 0.7568(3) 0.0124(10) Uani 0.751(3) d PD A 1
C23A C 0.6107(3) 0.7670(4) 0.8220(3) 0.0142(10) Uani 0.751(3) d PD A 1
H23A H 0.6728 0.7965 0.8517 0.017 Uiso 0.751(3) calc PR A 1
C24A C 0.5313(3) 0.8022(4) 0.8408(3) 0.0168(10) Uani 0.751(3) d PD A 1
H24A H 0.5348 0.858 0.8841 0.02 Uiso 0.751(3) calc PR A 1
C25A C 0.4494(3) 0.7485(4) 0.7909(3) 0.0125(10) Uani 0.751(3) d PD A 1
S1A S 0.46882(7) 0.65222(11) 0.71776(8) 0.0139(3) Uani 0.751(3) d PD A 1
C26A C 0.3520(2) 0.7654(4) 0.7916(3) 0.0200(8) Uani 0.751(3) d PD A 1
C19B C 0.6556(2) 0.6351(3) 0.7166(3) 0.0173(8) Uani 0.249(3) d PD A 2
C22B C 0.5502(8) 0.6432(12) 0.7057(9) 0.017(3) Uiso 0.249(3) d PD A 2
C23B C 0.4684(8) 0.5872(12) 0.6577(9) 0.014(3) Uiso 0.249(3) d PD A 2
H23B H 0.4646 0.5298 0.6157 0.017 Uiso 0.249(3) calc PR A 2
C24B C 0.3908(9) 0.6237(12) 0.6770(9) 0.017(3) Uiso 0.249(3) d PD A 2
H24B H 0.3289 0.5933 0.6482 0.02 Uiso 0.249(3) calc PR A 2
C25B C 0.4107(7) 0.7077(12) 0.7416(9) 0.015(3) Uiso 0.249(3) d PD A 2
S1B S 0.5315(2) 0.7348(3) 0.7804(3) 0.0150(10) Uiso 0.249(3) d PD A 2
C26B C 0.3520(2) 0.7654(4) 0.7916(3) 0.0200(8) Uani 0.249(3) d PD A 2
C27 C 0.3078(2) 0.8676(3) 0.7635(2) 0.0136(7) Uani 1 d . . .
C28 C 0.3439(2) 0.9489(4) 0.7205(3) 0.0206(9) Uani 1 d . A .
H28 H 0.4002 0.9344 0.7098 0.025 Uiso 1 calc R . .
C29 C 0.2991(3) 1.0475(4) 0.6944(3) 0.0179(8) Uani 1 d . . .
H29 H 0.3244 1.1005 0.6659 0.021 Uiso 1 calc R A .
C30 C 0.2158(3) 1.0708(4) 0.7097(3) 0.0204(8) Uani 1 d . A .
H30 H 0.1852 1.1394 0.6913 0.024 Uiso 1 calc R . .
C31 C 0.1784(2) 0.9962(3) 0.7506(2) 0.0162(8) Uani 1 d . . .
H31 H 0.1217 1.0127 0.7599 0.019 Uiso 1 calc R A .
C32 C 0.2238(2) 0.8933(3) 0.7796(2) 0.0123(7) Uani 1 d . A .
C33 C 0.1884(2) 0.8149(3) 0.8257(2) 0.0146(8) Uani 1 d . . .
H33 H 0.134 0.8329 0.8387 0.017 Uiso 1 calc R A .
C34 C 0.2297(2) 0.7147(3) 0.8519(2) 0.0137(8) Uani 1 d . A .
C35 C 0.3112(2) 0.6890(3) 0.8317(2) 0.0144(7) Uani 1 d . . .
O36 O 0.34720(19) 0.5877(2) 0.85699(19) 0.0225(6) Uani 1 d . A .
H36 H 0.394(3) 0.582(5) 0.846(4) 0.05 Uiso 1 d . . .
Si2 Si 0.18194(6) 0.61011(8) 0.91191(6) 0.0116(2) Uani 1 d . . .
C41A C 0.0734(2) 0.6664(3) 0.9273(2) 0.0121(7) Uani 1 d . A .
C42A C 0.0814(2) 0.7595(3) 0.9826(2) 0.0162(8) Uani 1 d . . .
H42A H 0.1401 0.7978 1.0069 0.019 Uiso 1 calc R A .
C43A C 0.0042(3) 0.7960(4) 1.0019(3) 0.0195(8) Uani 1 d . A .
H43A H 0.0106 0.8589 1.0391 0.023 Uiso 1 calc R . .
C44A C -0.0823(2) 0.7406(4) 0.9669(3) 0.0217(9) Uani 1 d . . .
H44A H -0.1347 0.7652 0.9806 0.026 Uiso 1 calc R A .
C45A C -0.0914(2) 0.6495(4) 0.9120(2) 0.0214(9) Uani 1 d . A .
H45A H -0.1506 0.6122 0.8871 0.026 Uiso 1 calc R . .
C46A C -0.0143(2) 0.6120(4) 0.8931(2) 0.0160(7) Uani 1 d . . .
H46A H -0.0213 0.5484 0.8564 0.019 Uiso 1 calc R A .
C41B C 0.2689(2) 0.5812(3) 1.0325(2) 0.0137(7) Uani 1 d . A .
C42B C 0.2346(2) 0.5366(4) 1.0964(2) 0.0177(8) Uani 1 d . . .
H42B H 0.1695 0.5161 1.0762 0.021 Uiso 1 calc R A .
C43B C 0.2943(3) 0.5216(4) 1.1895(3) 0.0278(10) Uani 1 d . A .
H43B H 0.2697 0.4911 1.2314 0.033 Uiso 1 calc R . .
C44B C 0.3893(3) 0.5516(5) 1.2197(3) 0.0327(11) Uani 1 d . . .
H44B H 0.4298 0.5429 1.2827 0.039 Uiso 1 calc R A .
C45B C 0.4256(3) 0.5946(4) 1.1576(3) 0.0247(9) Uani 1 d . A .
H45B H 0.4911 0.6135 1.178 0.03 Uiso 1 calc R . .
C46B C 0.3658(2) 0.6097(4) 1.0655(2) 0.0182(8) Uani 1 d . . .
H46B H 0.3911 0.6401 1.024 0.022 Uiso 1 calc R A .
C41C C 0.1432(2) 0.4851(3) 0.8378(2) 0.0120(7) Uani 1 d . A .
C42C C 0.1683(3) 0.3795(4) 0.8723(3) 0.0205(8) Uani 1 d . . .
H42C H 0.211 0.3698 0.9345 0.025 Uiso 1 calc R A .
C43C C 0.1315(3) 0.2877(3) 0.8167(3) 0.0219(8) Uani 1 d . A .
H43C H 0.1493 0.2166 0.8413 0.026 Uiso 1 calc R . .
C44C C 0.0693(3) 0.3006(4) 0.7256(3) 0.0198(8) Uani 1 d . . .
H44C H 0.043 0.2384 0.6885 0.024 Uiso 1 calc R A .
C45C C 0.0454(2) 0.4055(4) 0.6887(2) 0.0177(8) Uani 1 d . A .
H45C H 0.0045 0.415 0.6259 0.021 Uiso 1 calc R . .
C46C C 0.0821(2) 0.4958(3) 0.7449(2) 0.0159(8) Uani 1 d . . .
H46C H 0.0653 0.5668 0.7195 0.019 Uiso 1 calc R A .
C101 C 0.3650(3) 0.8235(5) 0.4604(3) 0.0364(12) Uani 1 d . . .
H101 H 0.3389 0.8469 0.3943 0.044 Uiso 1 calc R . .
Cl11 Cl 0.45035(7) 0.92136(11) 0.52417(9) 0.0412(3) Uani 1 d . . .
Cl12 Cl 0.41554(9) 0.69531(12) 0.46621(9) 0.0468(3) Uani 1 d . . .
Cl13 Cl 0.26933(7) 0.82081(13) 0.49851(8) 0.0414(3) Uani 1 d . . .
C201 C 0.6423(3) 0.5594(5) 1.0462(3) 0.0373(12) Uani 1 d . . .
H201 H 0.6683 0.5315 1.111 0.045 Uiso 1 calc R . .
Cl21 Cl 0.55526(8) 0.46508(13) 0.98006(8) 0.0460(3) Uani 1 d . . .
Cl22 Cl 0.59711(9) 0.68795(14) 1.04936(11) 0.0564(4) Uani 1 d . . .
Cl23 Cl 0.73885(7) 0.56215(12) 1.00844(8) 0.0377(3) Uani 1 d . . .

loop_
_atom_site_aniso_label
_atom_site_aniso_U_11
_atom_site_aniso_U_22
_atom_site_aniso_U_33
_atom_site_aniso_U_23
_atom_site_aniso_U_13
_atom_site_aniso_U_12
Si1 0.0102(4) 0.0116(5) 0.0118(4) 0.0013(4) 0.0058(3) 0.0002(4)
C1A 0.0139(15) 0.015(2) 0.0150(17) -0.0002(15) 0.0053(14) 0.0006(14)
C2A 0.0220(17) 0.028(3) 0.026(2) 0.0038(19) 0.0134(16) 0.0018(18)
C3A 0.0284(19) 0.039(3) 0.024(2) 0.011(2) 0.0134(18) 0.003(2)
C4A 0.0284(19) 0.038(3) 0.0108(18) 0.0077(17) 0.0040(15) 0.0083(19)
C5A 0.0147(15) 0.036(3) 0.0205(19) -0.0024(18) 0.0025(14) 0.0051(17)
C6A 0.0173(15) 0.018(2) 0.0171(17) -0.0041(16) 0.0074(14) 0.0021(16)
C1B 0.0119(13) 0.018(2) 0.0122(16) 0.0012(15) 0.0072(13) 0.0017(15)
C2B 0.0150(14) 0.018(2) 0.0180(17) -0.0016(16) 0.0072(13) -0.0027(16)
C3B 0.0150(14) 0.030(2) 0.0223(19) -0.0015(18) 0.0108(14) 0.0012(17)
C4B 0.0157(15) 0.038(3) 0.0180(18) -0.0049(19) 0.0093(14) 0.0052(18)
C5B 0.0237(15) 0.023(2) 0.0163(16) 0.0009(17) 0.0092(13) 0.0082(17)
C6B 0.0160(14) 0.021(2) 0.0137(17) -0.0009(15) 0.0065(13) 0.0004(15)
C1C 0.0150(15) 0.019(2) 0.0154(17) 0.0045(16) 0.0102(14) 0.0017(15)
C2C 0.0173(15) 0.016(2) 0.0191(19) 0.0044(16) 0.0100(15) 0.0062(16)
C3C 0.0149(15) 0.022(2) 0.0194(19) -0.0018(17) 0.0065(14) 0.0028(16)
C4C 0.0244(17) 0.019(2) 0.027(2) -0.0080(18) 0.0144(16) -0.0058(17)
C5C 0.0324(19) 0.018(2) 0.024(2) 0.0065(18) 0.0143(17) 0.0043(18)
C6C 0.0247(17) 0.018(2) 0.0122(17) 0.0019(15) 0.0108(14) -0.0003(17)
C11 0.0113(13) 0.010(2) 0.0097(15) -0.0024(13) 0.0036(12) -0.0005(13)
C12 0.0134(14) 0.015(2) 0.0152(16) 0.0012(15) 0.0071(13) 0.0034(15)
C13 0.0157(14) 0.0119(19) 0.0158(17) -0.0003(15) 0.0084(13) 0.0012(14)
C14 0.0226(16) 0.019(2) 0.0180(18) -0.0029(16) 0.0086(14) 0.0023(16)
C15 0.0291(17) 0.0110(19) 0.0180(18) 0.0034(16) 0.0077(15) 0.0027(16)
C16 0.0206(16) 0.024(2) 0.020(2) 0.0047(17) 0.0073(15) -0.0082(17)
C17 0.0162(15) 0.021(2) 0.0202(18) 0.0061(16) 0.0103(15) 0.0010(15)
C18 0.0124(13) 0.019(2) 0.0131(17) 0.0033(15) 0.0048(13) -0.0010(15)
C20 0.0143(14) 0.014(2) 0.0172(17) -0.0032(16) 0.0068(13) 0.0012(15)
O21 0.0317(13) 0.0160(15) 0.0331(15) 0.0099(12) 0.0257(13) 0.0125(12)
C19A 0.0153(14) 0.0161(19) 0.0248(18) 0.0071(15) 0.0127(13) 0.0064(14)
C22A 0.0101(15) 0.019(2) 0.0124(18) 0.0107(16) 0.0088(14) 0.0046(15)
C23A 0.0124(16) 0.015(2) 0.018(2) 0.0009(15) 0.0088(14) -0.0015(14)
C24A 0.0171(17) 0.017(2) 0.020(2) -0.0064(16) 0.0111(15) -0.0006(15)
C25A 0.0171(17) 0.014(2) 0.0095(18) 0.0049(15) 0.0083(15) 0.0053(15)
S1A 0.0110(4) 0.0164(5) 0.0174(5) -0.0036(4) 0.0089(4) -0.0012(4)
C26A 0.0166(14) 0.027(2) 0.0220(18) 0.0065(17) 0.0136(14) 0.0058(15)
C19B 0.0153(14) 0.0161(19) 0.0248(18) 0.0071(15) 0.0127(13) 0.0064(14)
C26B 0.0166(14) 0.027(2) 0.0220(18) 0.0065(17) 0.0136(14) 0.0058(15)
C27 0.0121(14) 0.0132(19) 0.0153(17) 0.0022(15) 0.0051(13) -0.0001(14)
C28 0.0150(15) 0.028(2) 0.0187(18) 0.0069(17) 0.0059(14) -0.0025(16)
C29 0.0236(16) 0.014(2) 0.0148(17) 0.0021(15) 0.0060(14) -0.0049(16)
C30 0.0276(17) 0.014(2) 0.0188(18) 0.0014(16) 0.0077(15) 0.0011(16)
C31 0.0212(15) 0.0119(19) 0.0175(17) 0.0015(15) 0.0098(14) 0.0060(15)
C32 0.0141(14) 0.0120(19) 0.0101(15) -0.0005(14) 0.0038(13) -0.0001(14)
C33 0.0109(13) 0.019(2) 0.0182(17) -0.0033(16) 0.0100(13) -0.0009(15)
C34 0.0127(14) 0.016(2) 0.0153(16) 0.0007(15) 0.0088(13) -0.0021(14)
C35 0.0170(14) 0.0144(19) 0.0161(16) 0.0084(15) 0.0111(14) 0.0080(15)
O36 0.0248(12) 0.0210(16) 0.0311(15) 0.0113(12) 0.0211(12) 0.0117(12)
Si2 0.0120(4) 0.0115(5) 0.0133(5) 0.0004(4) 0.0071(4) 0.0002(4)
C41A 0.0156(14) 0.0092(19) 0.0114(16) 0.0053(14) 0.0052(13) 0.0037(14)
C42A 0.0158(14) 0.016(2) 0.0176(18) 0.0008(16) 0.0072(14) -0.0012(15)
C43A 0.0231(15) 0.019(2) 0.0169(16) -0.0093(16) 0.0084(13) -0.0001(16)
C44A 0.0185(15) 0.031(3) 0.0197(19) 0.0007(18) 0.0119(15) 0.0046(18)
C45A 0.0113(13) 0.034(2) 0.0186(18) -0.0066(18) 0.0049(13) -0.0088(17)
C46A 0.0193(15) 0.019(2) 0.0114(16) -0.0015(16) 0.0072(13) 0.0013(16)
C41B 0.0190(15) 0.012(2) 0.0128(16) 0.0023(15) 0.0089(14) 0.0063(14)
C42B 0.0184(15) 0.021(2) 0.0151(17) 0.0085(16) 0.0081(14) 0.0048(16)
C43B 0.0305(19) 0.039(3) 0.018(2) 0.009(2) 0.0133(17) 0.013(2)
C44B 0.0299(19) 0.045(3) 0.017(2) 0.0023(19) 0.0024(16) 0.017(2)
C45B 0.0177(16) 0.029(2) 0.025(2) -0.0010(18) 0.0060(15) 0.0025(17)
C46B 0.0168(15) 0.021(2) 0.0188(18) 0.0032(17) 0.0088(14) 0.0017(16)
C41C 0.0122(14) 0.0105(19) 0.0171(17) -0.0050(15) 0.0098(13) -0.0026(14)
C42C 0.0217(17) 0.020(2) 0.021(2) 0.0035(17) 0.0099(16) 0.0025(17)
C43C 0.0355(19) 0.008(2) 0.026(2) -0.0010(16) 0.0161(17) -0.0007(17)
C44C 0.0212(16) 0.019(2) 0.0218(19) -0.0067(17) 0.0105(15) -0.0013(17)
C45C 0.0173(15) 0.024(2) 0.0129(17) -0.0050(17) 0.0075(14) -0.0014(17)
C46C 0.0181(15) 0.012(2) 0.0195(19) 0.0003(15) 0.0096(15) 0.0006(15)
C101 0.0256(18) 0.048(3) 0.035(2) -0.007(2) 0.0108(18) -0.005(2)
Cl11 0.0282(5) 0.0413(8) 0.0500(7) -0.0021(6) 0.0104(5) -0.0040(5)
Cl12 0.0513(6) 0.0430(7) 0.0586(7) -0.0072(6) 0.0349(6) -0.0044(6)
Cl13 0.0285(5) 0.0671(9) 0.0345(6) -0.0154(6) 0.0187(4) -0.0083(5)
C201 0.0296(19) 0.047(3) 0.040(3) 0.004(2) 0.0188(19) 0.002(2)
Cl21 0.0347(5) 0.0656(10) 0.0356(6) -0.0029(7) 0.0110(5) -0.0205(6)
Cl22 0.0514(7) 0.0588(9) 0.0747(9) -0.0155(8) 0.0416(7) -0.0070(7)
Cl23 0.0304(5) 0.0567(8) 0.0309(5) -0.0079(5) 0.0173(4) -0.0117(5)

loop_
_atom_type_symbol
_atom_type_description
_atom_type_scat_dispersion_real
_atom_type_scat_dispersion_imag
_atom_type_scat_source
C C 0.0033 0.0016 'International Tables Vol C Tables 4.2.6.8 and 6.1.1.4'
H H 0 0 'International Tables Vol C Tables 4.2.6.8 and 6.1.1.4'
O O 0.0106 0.006 'International Tables Vol C Tables 4.2.6.8 and 6.1.1.4'
Si Si 0.0817 0.0704 'International Tables Vol C Tables 4.2.6.8 and 6.1.1.4'
S S 0.1246 0.1234 'International Tables Vol C Tables 4.2.6.8 and 6.1.1.4'
Cl Cl 0.1484 0.1585 'International Tables Vol C Tables 4.2.6.8 and 6.1.1.4'

loop_
_geom_angle_atom_site_label_1
_geom_angle_atom_site_label_2
_geom_angle_atom_site_label_3
_geom_angle
C11 Si1 C1C 108.87(16)
C11 Si1 C1A 111.49(15)
C1C Si1 C1A 112.99(17)
C11 Si1 C1B 110.05(16)
C1C Si1 C1B 107.86(16)
C1A Si1 C1B 105.46(15)
C6A C1A C2A 117.0(3)
C6A C1A Si1 123.7(3)
C2A C1A Si1 119.2(3)
C3A C2A C1A 121.9(4)
C3A C2A H2A 119
C1A C2A H2A 119
C2A C3A C4A 120.1(4)
C2A C3A H3A 119.9
C4A C3A H3A 119.9
C5A C4A C3A 119.2(4)
C5A C4A H4A 120.4
C3A C4A H4A 120.4
C4A C5A C6A 120.5(3)
C4A C5A H5A 119.7
C6A C5A H5A 119.7
C5A C6A C1A 121.2(4)
C5A C6A H6A 119.4
C1A C6A H6A 119.4
C2B C1B C6B 117.3(3)
C2B C1B Si1 121.2(3)
C6B C1B Si1 121.2(3)
C3B C2B C1B 121.6(4)
C3B C2B H2B 119.2
C1B C2B H2B 119.2
C4B C3B C2B 119.2(4)
C4B C3B H3B 120.4
C2B C3B H3B 120.4
C5B C4B C3B 120.9(3)
C5B C4B H4B 119.5
C3B C4B H4B 119.5
C4B C5B C6B 119.1(4)
C4B C5B H5B 120.5
C6B C5B H5B 120.5
C5B C6B C1B 121.9(4)
C5B C6B H6B 119.1
C1B C6B H6B 119.1
C6C C1C C2C 117.6(4)
C6C C1C Si1 122.6(3)
C2C C1C Si1 119.7(3)
C3C C2C C1C 120.4(4)
C3C C2C H2C 119.8
C1C C2C H2C 119.8
C4C C3C C2C 120.8(3)
C4C C3C H3C 119.6
C2C C3C H3C 119.6
C3C C4C C5C 119.2(4)
C3C C4C H4C 120.4
C5C C4C H4C 120.4
C6C C5C C4C 120.8(4)
C6C C5C H5C 119.6
C4C C5C H5C 119.6
C5C C6C C1C 121.2(3)
C5C C6C H6C 119.4
C1C C6C H6C 119.4
C12 C11 C20 116.3(3)
C12 C11 Si1 123.6(2)
C20 C11 Si1 119.9(3)
C11 C12 C13 122.9(3)
C11 C12 H12 118.5
C13 C12 H12 118.5
C14 C13 C12 122.0(3)
C14 C13 C18 118.7(3)
C12 C13 C18 119.2(3)
C15 C14 C13 121.6(3)
C15 C14 H14 119.2
C13 C14 H14 119.2
C14 C15 C16 118.7(4)
C14 C15 H15 120.7
C16 C15 H15 120.7
C17 C16 C15 121.0(4)
C17 C16 H16 119.5
C15 C16 H16 119.5
C16 C17 C18 121.4(3)
C16 C17 H17 119.3
C18 C17 H17 119.3
C17 C18 C13 118.6(4)
C17 C18 C19A 122.7(3)
C13 C18 C19A 118.6(3)
C19A C20 O21 122.4(3)
C19A C20 C11 123.8(4)
O21 C20 C11 113.7(3)
C20 O21 H21 112(5)
C20 C19A C18 118.9(3)
C20 C19A C22A 116.3(4)
C18 C19A C22A 123.8(3)
C23A C22A C19A 127.1(4)
C23A C22A S1A 110.7(3)
C19A C22A S1A 122.1(3)
C22A C23A C24A 113.4(4)
C22A C23A H23A 123.3
C24A C23A H23A 123.3
C25A C24A C23A 113.4(4)
C25A C24A H24A 123.3
C23A C24A H24A 123.3
C24A C25A C26A 128.1(4)
C24A C25A S1A 110.9(3)
C26A C25A S1A 120.9(3)
C22A S1A C25A 91.5(2)
C35 C26A C27 119.6(3)
C35 C26A C25A 121.4(4)
C27 C26A C25A 118.3(4)
C23B C22B S1B 110.5(9)
C22B C23B C24B 112.6(12)
C22B C23B H23B 123.7
C24B C23B H23B 123.7
C25B C24B C23B 115.3(12)
C25B C24B H24B 122.4
C23B C24B H24B 122.4
C24B C25B S1B 107.7(8)
C22B S1B C25B 93.7(6)
C26A C27 C28 122.9(3)
C26A C27 C32 119.5(3)
C28 C27 C32 117.6(3)
C29 C28 C27 121.3(3)
C29 C28 H28 119.4
C27 C28 H28 119.4
C28 C29 C30 120.4(4)
C28 C29 H29 119.8
C30 C29 H29 119.8
C31 C30 C29 120.7(4)
C31 C30 H30 119.6
C29 C30 H30 119.6
C30 C31 C32 120.4(3)
C30 C31 H31 119.8
C32 C31 H31 119.8
C31 C32 C33 121.8(3)
C31 C32 C27 119.7(3)
C33 C32 C27 118.6(3)
C34 C33 C32 122.5(3)
C34 C33 H33 118.8
C32 C33 H33 118.8
C33 C34 C35 118.0(3)
C33 C34 Si2 122.5(2)
C35 C34 Si2 119.5(3)
O36 C35 C26A 123.1(3)
O36 C35 C34 115.2(3)
C26A C35 C34 121.7(3)
C35 O36 H36 108(4)
C41C Si2 C41B 113.77(17)
C41C Si2 C41A 107.14(15)
C41B Si2 C41A 104.60(15)
C41C Si2 C34 109.47(16)
C41B Si2 C34 111.89(15)
C41A Si2 C34 109.71(16)
C46A C41A C42A 117.7(3)
C46A C41A Si2 121.9(3)
C42A C41A Si2 120.0(3)
C43A C42A C41A 120.8(3)
C43A C42A H42A 119.6
C41A C42A H42A 119.6
C44A C43A C42A 120.3(4)
C44A C43A H43A 119.8
C42A C43A H43A 119.8
C45A C44A C43A 119.5(3)
C45A C44A H44A 120.3
C43A C44A H44A 120.3
C44A C45A C46A 120.5(3)
C44A C45A H45A 119.7
C46A C45A H45A 119.7
C45A C46A C41A 121.1(4)
C45A C46A H46A 119.4
C41A C46A H46A 119.4
C46B C41B C42B 117.2(3)
C46B C41B Si2 123.9(3)
C42B C41B Si2 118.7(3)
C43B C42B C41B 121.6(3)
C43B C42B H42B 119.2
C41B C42B H42B 119.2
C44B C43B C42B 119.6(4)
C44B C43B H43B 120.2
C42B C43B H43B 120.2
C43B C44B C45B 120.1(4)
C43B C44B H44B 120
C45B C44B H44B 120
C46B C45B C44B 119.9(3)
C46B C45B H45B 120
C44B C45B H45B 120
C45B C46B C41B 121.6(4)
C45B C46B H46B 119.2
C41B C46B H46B 119.2
C42C C41C C46C 117.6(3)
C42C C41C Si2 122.7(3)
C46C C41C Si2 119.6(3)
C41C C42C C43C 121.1(3)
C41C C42C H42C 119.5
C43C C42C H42C 119.5
C44C C43C C42C 120.1(4)
C44C C43C H43C 119.9
C42C C43C H43C 119.9
C43C C44C C45C 119.8(4)
C43C C44C H44C 120.1
C45C C44C H44C 120.1
C46C C45C C44C 119.4(3)
C46C C45C H45C 120.3
C44C C45C H45C 120.3
C45C C46C C41C 122.0(4)
C45C C46C H46C 119
C41C C46C H46C 119
Cl12 C101 Cl11 111.7(2)
Cl12 C101 Cl13 111.7(3)
Cl11 C101 Cl13 109.9(3)
Cl12 C101 H101 107.8
Cl11 C101 H101 107.8
Cl13 C101 H101 107.8
Cl22 C201 Cl21 113.4(2)
Cl22 C201 Cl23 112.3(3)
Cl21 C201 Cl23 110.2(3)
Cl22 C201 H201 106.8
Cl21 C201 H201 106.8
Cl23 C201 H201 106.8

loop_
_geom_bond_atom_site_label_1
_geom_bond_atom_site_label_2
_geom_bond_distance
Si1 C11 1.877(4)
Si1 C1C 1.879(4)
Si1 C1A 1.885(4)
Si1 C1B 1.888(3)
C1A C6A 1.402(4)
C1A C2A 1.408(5)
C2A C3A 1.380(6)
C2A H2A 0.95
C3A C4A 1.391(6)
C3A H3A 0.95
C4A C5A 1.390(6)
C4A H4A 0.95
C5A C6A 1.390(5)
C5A H5A 0.95
C6A H6A 0.95
C1B C2B 1.400(5)
C1B C6B 1.400(5)
C2B C3B 1.398(5)
C2B H2B 0.95
C3B C4B 1.387(6)
C3B H3B 0.95
C4B C5B 1.386(6)
C4B H4B 0.95
C5B C6B 1.396(5)
C5B H5B 0.95
C6B H6B 0.95
C1C C6C 1.399(6)
C1C C2C 1.416(5)
C2C C3C 1.394(6)
C2C H2C 0.95
C3C C4C 1.378(6)
C3C H3C 0.95
C4C C5C 1.396(5)
C4C H4C 0.95
C5C C6C 1.376(6)
C5C H5C 0.95
C6C H6C 0.95
C11 C12 1.380(5)
C11 C20 1.433(4)
C12 C13 1.417(5)
C12 H12 0.95
C13 C14 1.416(6)
C13 C18 1.430(4)
C14 C15 1.383(6)
C14 H14 0.95
C15 C16 1.429(5)
C15 H15 0.95
C16 C17 1.353(6)
C16 H16 0.95
C17 C18 1.421(5)
C17 H17 0.95
C18 C19A 1.441(6)
C20 C19A 1.372(5)
C20 O21 1.378(5)
O21 H21 0.67(5)
C19A C22A 1.517(5)
C22A C23A 1.368(6)
C22A S1A 1.745(4)
C23A C24A 1.417(5)
C23A H23A 0.95
C24A C25A 1.360(6)
C24A H24A 0.95
C25A C26A 1.499(5)
C25A S1A 1.748(4)
C26A C35 1.400(5)
C26A C27 1.411(5)
C22B C23B 1.368(14)
C22B S1B 1.724(11)
C23B C24B 1.400(13)
C23B H23B 0.95
C24B C25B 1.394(15)
C24B H24B 0.95
C25B S1B 1.732(10)
C27 C28 1.426(5)
C27 C32 1.428(4)
C28 C29 1.372(6)
C28 H28 0.95
C29 C30 1.406(5)
C29 H29 0.95
C30 C31 1.360(6)
C30 H30 0.95
C31 C32 1.426(5)
C31 H31 0.95
C32 C33 1.427(5)
C33 C34 1.369(5)
C33 H33 0.95
C34 C35 1.427(4)
C34 Si2 1.893(4)
C35 O36 1.353(5)
O36 H36 0.79(5)
Si2 C41C 1.877(4)
Si2 C41B 1.881(3)
Si2 C41A 1.888(3)
C41A C46A 1.401(5)
C41A C42A 1.411(5)
C42A C43A 1.394(5)
C42A H42A 0.95
C43A C44A 1.392(5)
C43A H43A 0.95
C44A C45A 1.385(6)
C44A H44A 0.95
C45A C46A 1.393(5)
C45A H45A 0.95
C46A H46A 0.95
C41B C46B 1.406(5)
C41B C42B 1.407(5)
C42B C43B 1.405(5)
C42B H42B 0.95
C43B C44B 1.387(6)
C43B H43B 0.95
C44B C45B 1.394(6)
C44B H44B 0.95
C45B C46B 1.394(5)
C45B H45B 0.95
C46B H46B 0.95
C41C C42C 1.398(6)
C41C C46C 1.403(5)
C42C C43C 1.403(6)
C42C H42C 0.95
C43C C44C 1.388(5)
C43C H43C 0.95
C44C C45C 1.400(6)
C44C H44C 0.95
C45C C46C 1.391(5)
C45C H45C 0.95
C46C H46C 0.95
C101 Cl12 1.736(6)
C101 Cl11 1.769(5)
C101 Cl13 1.772(4)
C101 H101 1
C201 Cl22 1.727(6)
C201 Cl21 1.764(5)
C201 Cl23 1.782(4)
C201 H201 1

loop_
_geom_torsion_atom_site_label_1
_geom_torsion_atom_site_label_2
_geom_torsion_atom_site_label_3
_geom_torsion_atom_site_label_4
_geom_torsion
C11 Si1 C1A C6A 16.9(4)
C1C Si1 C1A C6A -106.1(4)
C1B Si1 C1A C6A 136.3(3)
C11 Si1 C1A C2A -159.5(3)
C1C Si1 C1A C2A 77.5(4)
C1B Si1 C1A C2A -40.0(4)
C6A C1A C2A C3A -0.2(7)
Si1 C1A C2A C3A 176.4(4)
C1A C2A C3A C4A -0.4(8)
C2A C3A C4A C5A 0.5(8)
C3A C4A C5A C6A 0.1(7)
C4A C5A C6A C1A -0.7(7)
C2A C1A C6A C5A 0.8(6)
Si1 C1A C6A C5A -175.7(3)
C11 Si1 C1B C2B -124.4(3)
C1C Si1 C1B C2B -5.7(3)
C1A Si1 C1B C2B 115.3(3)
C11 Si1 C1B C6B 61.8(3)
C1C Si1 C1B C6B -179.5(3)
C1A Si1 C1B C6B -58.5(3)
C6B C1B C2B C3B -0.7(6)
Si1 C1B C2B C3B -174.7(3)
C1B C2B C3B C4B -0.6(6)
C2B C3B C4B C5B 1.8(6)
C3B C4B C5B C6B -1.7(6)
C4B C5B C6B C1B 0.3(6)
C2B C1B C6B C5B 0.9(5)
Si1 C1B C6B C5B 174.9(3)
C11 Si1 C1C C6C -132.2(3)
C1A Si1 C1C C6C -7.8(3)
C1B Si1 C1C C6C 108.4(3)
C11 Si1 C1C C2C 51.1(3)
C1A Si1 C1C C2C 175.5(3)
C1B Si1 C1C C2C -68.3(3)
C6C C1C C2C C3C -1.8(5)
Si1 C1C C2C C3C 175.0(3)
C1C C2C C3C C4C 0.8(5)
C2C C3C C4C C5C -0.1(5)
C3C C4C C5C C6C 0.3(6)
C4C C5C C6C C1C -1.4(6)
C2C C1C C6C C5C 2.1(5)
Si1 C1C C6C C5C -174.6(3)
C1C Si1 C11 C12 -119.7(3)
C1A Si1 C11 C12 115.0(3)
C1B Si1 C11 C12 -1.7(3)
C1C Si1 C11 C20 56.4(3)
C1A Si1 C11 C20 -68.9(3)
C1B Si1 C11 C20 174.4(3)
C20 C11 C12 C13 2.4(5)
Si1 C11 C12 C13 178.6(3)
C11 C12 C13 C14 -178.3(3)
C11 C12 C13 C18 0.0(5)
C12 C13 C14 C15 -180.0(4)
C18 C13 C14 C15 1.8(5)
C13 C14 C15 C16 -0.6(6)
C14 C15 C16 C17 -0.6(6)
C15 C16 C17 C18 0.7(6)
C16 C17 C18 C13 0.4(6)
C16 C17 C18 C19A -176.3(4)
C14 C13 C18 C17 -1.6(5)
C12 C13 C18 C17 -180.0(3)
C14 C13 C18 C19A 175.2(3)
C12 C13 C18 C19A -3.1(5)
C12 C11 C20 C19A -1.6(5)
Si1 C11 C20 C19A -178.0(3)
C12 C11 C20 O21 177.4(3)
Si1 C11 C20 O21 1.0(4)
O21 C20 C19A C18 179.6(3)
C11 C20 C19A C18 -1.5(6)
O21 C20 C19A C22A -11.4(5)
C11 C20 C19A C22A 167.5(3)
C17 C18 C19A C20 -179.5(4)
C13 C18 C19A C20 3.8(5)
C17 C18 C19A C22A 12.4(6)
C13 C18 C19A C22A -164.2(3)
C20 C19A C22A C23A -60.6(6)
C18 C19A C22A C23A 107.8(5)
C20 C19A C22A S1A 115.5(4)
C18 C19A C22A S1A -76.1(5)
C19A C22A C23A C24A 176.2(4)
S1A C22A C23A C24A -0.3(5)
C22A C23A C24A C25A 0.4(6)
C23A C24A C25A C26A -178.9(4)
C23A C24A C25A S1A -0.4(6)
C23A C22A S1A C25A 0.0(4)
C19A C22A S1A C25A -176.6(4)
C24A C25A S1A C22A 0.2(4)
C26A C25A S1A C22A 178.8(4)
C24A C25A C26A C35 -108.2(6)
S1A C25A C26A C35 73.5(5)
C24A C25A C26A C27 62.4(6)
S1A C25A C26A C27 -115.9(4)
S1B C22B C23B C24B 4.0(17)
C22B C23B C24B C25B -0.9(19)
C23B C24B C25B S1B -2.5(17)
C23B C22B S1B C25B -4.7(13)
C24B C25B S1B C22B 4.0(12)
C35 C26A C27 C28 -178.8(4)
C25A C26A C27 C28 10.5(6)
C35 C26A C27 C32 2.4(5)
C25A C26A C27 C32 -168.3(3)
C26A C27 C28 C29 -179.7(4)
C32 C27 C28 C29 -0.9(6)
C27 C28 C29 C30 0.1(6)
C28 C29 C30 C31 0.1(6)
C29 C30 C31 C32 0.7(6)
C30 C31 C32 C33 177.7(4)
C30 C31 C32 C27 -1.6(5)
C26A C27 C32 C31 -179.5(3)
C28 C27 C32 C31 1.7(5)
C26A C27 C32 C33 1.2(5)
C28 C27 C32 C33 -177.6(3)
C31 C32 C33 C34 178.2(3)
C27 C32 C33 C34 -2.4(5)
C32 C33 C34 C35 0.0(5)
C32 C33 C34 Si2 -179.4(3)
C27 C26A C35 O36 177.2(4)
C25A C26A C35 O36 -12.4(6)
C27 C26A C35 C34 -5.0(6)
C25A C26A C35 C34 165.4(3)
C33 C34 C35 O36 -178.2(3)
Si2 C34 C35 O36 1.2(4)
C33 C34 C35 C26A 3.8(5)
Si2 C34 C35 C26A -176.8(3)
C33 C34 Si2 C41C 117.6(3)
C35 C34 Si2 C41C -61.8(3)
C33 C34 Si2 C41B -115.4(3)
C35 C34 Si2 C41B 65.3(3)
C33 C34 Si2 C41A 0.3(4)
C35 C34 Si2 C41A -179.1(3)
C41C Si2 C41A C46A 5.0(3)
C41B Si2 C41A C46A -116.1(3)
C34 Si2 C41A C46A 123.8(3)
C41C Si2 C41A C42A 178.2(3)
C41B Si2 C41A C42A 57.1(3)
C34 Si2 C41A C42A -63.1(3)
C46A C41A C42A C43A -0.3(5)
Si2 C41A C42A C43A -173.8(3)
C41A C42A C43A C44A 0.1(6)
C42A C43A C44A C45A -0.5(6)
C43A C44A C45A C46A 1.1(6)
C44A C45A C46A C41A -1.3(6)
C42A C41A C46A C45A 0.9(5)
Si2 C41A C46A C45A 174.2(3)
C41C Si2 C41B C46B 108.6(3)
C41A Si2 C41B C46B -134.8(3)
C34 Si2 C41B C46B -16.1(4)
C41C Si2 C41B C42B -76.8(3)
C41A Si2 C41B C42B 39.8(4)
C34 Si2 C41B C42B 158.5(3)
C46B C41B C42B C43B 0.3(6)
Si2 C41B C42B C43B -174.6(3)
C41B C42B C43B C44B 0.2(7)
C42B C43B C44B C45B -1.1(7)
C43B C44B C45B C46B 1.5(7)
C44B C45B C46B C41B -0.9(7)
C42B C41B C46B C45B 0.0(6)
Si2 C41B C46B C45B 174.7(3)
C41B Si2 C41C C42C 6.8(3)
C41A Si2 C41C C42C -108.3(3)
C34 Si2 C41C C42C 132.8(3)
C41B Si2 C41C C46C -176.8(3)
C41A Si2 C41C C46C 68.1(3)
C34 Si2 C41C C46C -50.8(3)
C46C C41C C42C C43C -1.8(5)
Si2 C41C C42C C43C 174.7(3)
C41C C42C C43C C44C 0.2(6)
C42C C43C C44C C45C 1.8(6)
C43C C44C C45C C46C -2.0(5)
C44C C45C C46C C41C 0.4(5)
C42C C41C C46C C45C 1.5(5)
Si2 C41C C46C C45C -175.0(3)
